data_7214047
loop_
_publ_author_name
'Han, Bao-Xia'
'Wang, Chuan-Zeng'
'Chen, Kai'
'Xiao, Xin'
'Tao, Zhu'
'Xue, Sai-Feng'
'Zhang, Yun-Qian'
'Zhu, Qian-Jiang'

_publ_section_title
;
 Coordination and supramolecular assemblies of K+/Ln3+ to
 perhydroxycucurbit[5]uril in the presence of [PMo12O40]3&#x2212;:
 potential application in isolation of light lanthanides
;
_journal_issue 9
_journal_name_full CrystEngComm
_journal_page_first 1615
_journal_paper_doi 10.1039/c3ce42063a
_journal_volume 16
_journal_year 2014
_chemical_formula_moiety 'C30 H36 N20 O23 K2, P Mo12 O40, H3 O, 11(H2 O)'
_chemical_formula_sum 'C30 H61 K2 Mo12 N20 O75 P'
_chemical_formula_weight 3162.44
_chemical_name_systematic
;
 ?
;
_space_group_IT_number 15
_symmetry_cell_setting monoclinic
_symmetry_space_group_name_Hall '-C 2yc'
_symmetry_space_group_name_H-M 'C 1 2/c 1'
_atom_sites_solution_hydrogens geom
_atom_sites_solution_primary direct
_atom_sites_solution_secondary difmap
_audit_creation_method SHELXL-97
_cell_angle_alpha 90.00
_cell_angle_beta 99.052(4)
_cell_angle_gamma 90.00
_cell_formula_units_Z 4
_cell_length_a 16.543(2)
_cell_length_b 14.4575(18)
_cell_length_c 33.922(4)
_cell_measurement_temperature 223(2)
_cell_volume 8012.1(17)
_computing_structure_refinement 'SHELXL-97 (Sheldrick, 1997)'
_diffrn_ambient_temperature 223(2)
_diffrn_measured_fraction_theta_full 0.992
_diffrn_measured_fraction_theta_max 0.992
_diffrn_measurement_device_type 'Bruker Smart Apex2 CCD Detector'
_diffrn_measurement_method '\f and \w scan'
_diffrn_radiation_monochromator graphite
_diffrn_radiation_source 'fine-focus sealed tube'
_diffrn_radiation_type MoK\a
_diffrn_radiation_wavelength 0.71073
_diffrn_reflns_av_R_equivalents 0.0631
_diffrn_reflns_av_sigmaI/netI 0.0534
_diffrn_reflns_limit_h_max 19
_diffrn_reflns_limit_h_min -19
_diffrn_reflns_limit_k_max 15
_diffrn_reflns_limit_k_min -17
_diffrn_reflns_limit_l_max 40
_diffrn_reflns_limit_l_min -40
_diffrn_reflns_number 31835
_diffrn_reflns_theta_full 25.00
_diffrn_reflns_theta_max 25.00
_diffrn_reflns_theta_min 1.22
_exptl_absorpt_coefficient_mu 2.083
_exptl_absorpt_correction_T_max 0.6572
_exptl_absorpt_correction_T_min 0.5833
_exptl_absorpt_correction_type multi-scan
_exptl_absorpt_process_details 'SADABS (Bruker, 2008)'
_exptl_crystal_colour colorless
_exptl_crystal_density_diffrn 2.622
_exptl_crystal_density_method 'not measured'
_exptl_crystal_description prism
_exptl_crystal_F_000 6152
_exptl_crystal_size_max 0.29
_exptl_crystal_size_mid 0.23
_exptl_crystal_size_min 0.22
_platon_squeeze_details
;
;
_refine_diff_density_max 2.676
_refine_diff_density_min -1.904
_refine_diff_density_rms 0.262
_refine_ls_extinction_method none
_refine_ls_goodness_of_fit_ref 1.077
_refine_ls_hydrogen_treatment constr
_refine_ls_matrix_type full
_refine_ls_number_parameters 591
_refine_ls_number_reflns 6995
_refine_ls_number_restraints 0
_refine_ls_restrained_S_all 1.077
_refine_ls_R_factor_all 0.0842
_refine_ls_R_factor_gt 0.0649
_refine_ls_shift/su_max 0.001
_refine_ls_shift/su_mean 0.000
_refine_ls_structure_factor_coef Fsqd
_refine_ls_weighting_details 'calc w=1/[\s^2^(Fo^2^)+(0.1390P)^2^+62.1753P] where P=(Fo^2^+2Fc^2^)/3'
_refine_ls_weighting_scheme calc
_refine_ls_wR_factor_gt 0.1967
_refine_ls_wR_factor_ref 0.2190
_reflns_number_gt 5288
_reflns_number_total 6995
_reflns_threshold_expression >2sigma(I)
_cod_data_source_file c3ce42063a.txt
_cod_data_source_block p14
_cod_original_cell_volume 8011.8(17)
_cod_original_sg_symbol_H-M 'C 2/c'
_cod_database_code 7214047

loop_
_symmetry_equiv_pos_as_xyz
'x, y, z'
'-x, y, -z+1/2'
'x+1/2, y+1/2, z'
'-x+1/2, y+1/2, -z+1/2'
'-x, -y, -z'
'x, -y, z-1/2'
'-x+1/2, -y+1/2, -z'
'x+1/2, -y+1/2, z-1/2'

loop_
_atom_site_label
_atom_site_type_symbol
_atom_site_fract_x
_atom_site_fract_y
_atom_site_fract_z
_atom_site_U_iso_or_equiv
_atom_site_adp_type
_atom_site_occupancy
_atom_site_symmetry_multiplicity
_atom_site_calc_flag
_atom_site_refinement_flags
O1W O -0.5000 0.4381(14) -0.2500 0.106(3) Uani 1 2 d S
O2W O -0.5866(9) 0.9144(10) -0.1940(4) 0.106(3) Uani 1 1 d .
O3W O -0.1990(10) 0.4355(12) -0.2981(6) 0.153(7) Uani 1 1 d .
O4W O -0.2381(10) 0.0841(14) -0.1529(4) 0.149(7) Uani 1 1 d .
K1 K -0.3288(3) 0.4367(5) -0.28366(18) 0.1298(19) Uani 1 1 d .
O11 O 0.1107(5) 0.2830(8) 0.0168(3) 0.071(3) Uani 1 1 d .
O12 O -0.0390(5) 0.2549(9) -0.0271(2) 0.074(3) Uani 1 1 d .
O13 O 0.1749(6) 0.4088(8) 0.0672(3) 0.074(3) Uani 1 1 d .
O14 O -0.2657(8) 0.3383(7) 0.0303(3) 0.0844(18) Uani 1 1 d .
O15 O 0.0124(7) 0.1528(6) 0.0397(3) 0.068(3) Uani 1 1 d .
O16 O 0.0413(5) 0.3206(7) 0.0783(3) 0.065(3) Uani 1 1 d .
O17 O -0.1020(5) 0.2975(9) 0.0375(2) 0.074(3) Uani 1 1 d .
O18 O -0.1743(5) 0.3515(7) -0.0335(2) 0.063(3) Uani 1 1 d .
O19 O 0.2207(8) 0.5004(7) 0.0065(3) 0.0844(18) Uani 1 1 d .
O20 O 0.0067(6) 0.3428(6) -0.0847(4) 0.082(4) Uani 1 1 d .
O21 O 0.1557(8) 0.3682(7) -0.0421(3) 0.0844(18) Uani 1 1 d .
O22 O -0.1488(8) 0.4588(7) 0.0654(3) 0.0844(18) Uani 1 1 d .
O23 O 0.1314(5) 0.3964(6) -0.1227(2) 0.050(2) Uani 1 1 d .
O24 O 0.1322(6) 0.4017(6) 0.1433(2) 0.058(2) Uani 1 1 d .
O25 O -0.1459(5) 0.2534(6) -0.0989(2) 0.058(2) Uani 1 1 d .
O26 O 0.2784(5) 0.3278(6) 0.0241(3) 0.056(2) Uani 1 1 d .
O27 O -0.1280(6) 0.4403(6) -0.0964(4) 0.082(4) Uani 1 1 d .
O28 O -0.0093(6) 0.4810(6) 0.1081(4) 0.091(4) Uani 1 1 d .
O29 O 0.0461(7) 0.4258(9) 0.0246(3) 0.025(3) Uani 0.50 1 d P
O30 O -0.0845(8) 0.5134(10) 0.0153(4) 0.034(3) Uani 0.50 1 d P
O31 O 0.0435(7) 0.5915(10) 0.0029(4) 0.029(3) Uani 0.50 1 d P
O32 O 0.0192(7) 0.5287(9) 0.0445(3) 0.026(3) Uani 0.50 1 d P
P1 P 0.0000 0.5000 0.0000 0.0238(7) Uani 1 2 d S
Mo1 Mo 0.00749(5) 0.26195(6) 0.02590(2) 0.0314(3) Uani 1 1 d .
Mo2 Mo -0.10246(5) 0.33460(6) -0.06784(3) 0.0341(3) Uani 1 1 d .
Mo3 Mo 0.08679(5) 0.43091(6) 0.09821(2) 0.0327(3) Uani 1 1 d .
Mo4 Mo 0.19088(6) 0.38335(7) 0.01597(3) 0.0371(3) Uani 1 1 d .
Mo5 Mo -0.17821(6) 0.38677(7) 0.02241(3) 0.0405(3) Uani 1 1 d .
Mo6 Mo 0.09017(6) 0.42522(7) -0.08304(3) 0.0402(3) Uani 1 1 d .
C1 C -0.3991(6) 0.6673(7) -0.2720(3) 0.033(2) Uani 1 1 d .
C2 C -0.4742(6) 0.7415(7) -0.2286(3) 0.035(2) Uani 1 1 d .
C3 C -0.3310(6) 0.6770(7) -0.2023(3) 0.037(2) Uani 1 1 d .
H3A H -0.2813 0.6759 -0.2146 0.044 Uiso 1 1 calc R
H3B H -0.3267 0.7299 -0.1840 0.044 Uiso 1 1 calc R
C4 C -0.2977(6) 0.5115(8) -0.1881(3) 0.036(2) Uani 1 1 d .
C5 C -0.3743(6) 0.5857(8) -0.1456(3) 0.039(3) Uani 1 1 d .
C6 C -0.3602(6) 0.4799(8) -0.1328(3) 0.036(2) Uani 1 1 d .
C7 C -0.5001(6) 0.5103(8) -0.1458(3) 0.040(3) Uani 1 1 d .
C8 C -0.2846(6) 0.3502(8) -0.1607(3) 0.041(3) Uani 1 1 d .
H8A H -0.2336 0.3479 -0.1720 0.049 Uiso 1 1 calc R
H8B H -0.2720 0.3301 -0.1329 0.049 Uiso 1 1 calc R
C9 C -0.4623(6) 0.3517(8) -0.1227(3) 0.039(3) Uani 1 1 d .
H9A H -0.4204 0.3322 -0.1006 0.047 Uiso 1 1 calc R
H9B H -0.5148 0.3535 -0.1128 0.047 Uiso 1 1 calc R
C10 C -0.3384(6) 0.2588(8) -0.2207(3) 0.041(3) Uani 1 1 d .
C11 C -0.3986(6) 0.2337(8) -0.1634(3) 0.040(3) Uani 1 1 d .
C12 C -0.4389(6) 0.1650(8) -0.1977(3) 0.041(3) Uani 1 1 d .
C13 C -0.5383(6) 0.2606(7) -0.1770(3) 0.036(2) Uani 1 1 d .
C14 C -0.4127(6) 0.1489(8) -0.2693(3) 0.042(3) Uani 1 1 d .
H14A H -0.4287 0.0843 -0.2665 0.051 Uiso 1 1 calc R
H14B H -0.3624 0.1491 -0.2813 0.051 Uiso 1 1 calc R
C15 C -0.5064(6) 0.6778(8) -0.1627(3) 0.034(2) Uani 1 1 d .
H15A H -0.5570 0.6767 -0.1511 0.041 Uiso 1 1 calc R
H15B H -0.4729 0.7292 -0.1504 0.041 Uiso 1 1 calc R
N1 N -0.4731(5) 0.6950(6) -0.2950(2) 0.0357(19) Uani 1 1 d .
N2 N -0.4007(5) 0.6911(6) -0.2331(3) 0.036(2) Uani 1 1 d .
N3 N -0.3343(5) 0.5933(7) -0.1795(3) 0.038(2) Uani 1 1 d .
N4 N -0.3125(5) 0.4460(7) -0.1614(3) 0.038(2) Uani 1 1 d .
N5 N -0.4627(5) 0.5924(6) -0.1529(3) 0.037(2) Uani 1 1 d .
N6 N -0.4423(5) 0.4463(7) -0.1352(3) 0.041(2) Uani 1 1 d .
N7 N -0.3397(5) 0.2872(6) -0.1815(2) 0.036(2) Uani 1 1 d .
N8 N -0.3954(5) 0.1895(7) -0.2305(3) 0.039(2) Uani 1 1 d .
N9 N -0.4671(5) 0.2846(7) -0.1538(3) 0.039(2) Uani 1 1 d .
N10 N -0.5240(5) 0.1947(7) -0.2039(3) 0.045(2) Uani 1 1 d .
O1 O -0.3434(4) 0.6287(6) -0.2852(2) 0.0427(18) Uani 1 1 d .
O2 O -0.2558(4) 0.5003(6) -0.2143(2) 0.0434(18) Uani 1 1 d .
O3 O -0.2932(5) 0.2907(6) -0.2420(2) 0.0447(18) Uani 1 1 d .
O4 O -0.6072(4) 0.2926(6) -0.1748(2) 0.0468(19) Uani 1 1 d .
O5 O -0.5740(4) 0.4989(6) -0.1480(3) 0.053(2) Uani 1 1 d .
O6 O -0.4503(5) 0.8277(5) -0.2135(2) 0.0429(18) Uani 1 1 d .
H6 H -0.4914 0.8603 -0.2129 0.064 Uiso 1 1 calc R
O7 O -0.3432(5) 0.6511(6) -0.1167(2) 0.050(2) Uani 1 1 d .
H7 H -0.2934 0.6425 -0.1099 0.075 Uiso 1 1 calc R
O8 O -0.3206(5) 0.4662(6) -0.0933(2) 0.053(2) Uani 1 1 d .
H8 H -0.2764 0.4944 -0.0898 0.079 Uiso 1 1 calc R
O9 O -0.3592(5) 0.1900(7) -0.1295(2) 0.058(2) Uani 1 1 d .
H9 H -0.3207 0.1585 -0.1353 0.087 Uiso 1 1 calc R
O10 O -0.4323(6) 0.0743(6) -0.1895(3) 0.058(2) Uani 1 1 d .
H10 H -0.3922 0.0652 -0.1719 0.087 Uiso 1 1 calc R

loop_
_atom_site_aniso_label
_atom_site_aniso_U_11
_atom_site_aniso_U_22
_atom_site_aniso_U_33
_atom_site_aniso_U_23
_atom_site_aniso_U_13
_atom_site_aniso_U_12
O1W 0.117(8) 0.108(9) 0.090(7) 0.000 0.013(6) 0.000
O2W 0.117(8) 0.108(9) 0.090(7) 0.000 0.013(6) 0.000
O3W 0.129(13) 0.117(13) 0.24(2) 0.018(13) 0.110(13) 0.047(10)
O4W 0.125(12) 0.24(2) 0.086(10) 0.056(11) 0.017(8) 0.050(12)
K1 0.109(4) 0.147(5) 0.129(4) 0.003(4) 0.007(3) 0.008(3)
O11 0.054(5) 0.099(8) 0.065(6) -0.045(6) 0.029(4) -0.031(5)
O12 0.044(5) 0.143(10) 0.034(4) 0.007(5) 0.004(4) 0.036(6)
O13 0.058(5) 0.103(8) 0.071(6) -0.059(6) 0.038(5) -0.043(5)
O14 0.156(5) 0.038(3) 0.048(3) 0.004(2) -0.021(3) -0.011(3)
O15 0.130(9) 0.038(5) 0.043(5) 0.010(4) 0.035(5) 0.004(5)
O16 0.056(5) 0.079(7) 0.065(6) -0.048(5) 0.029(4) -0.025(5)
O17 0.045(5) 0.144(10) 0.032(4) -0.009(5) 0.006(4) 0.023(5)
O18 0.051(5) 0.105(8) 0.033(4) 0.000(5) 0.009(4) 0.030(5)
O19 0.156(5) 0.038(3) 0.048(3) 0.004(2) -0.021(3) -0.011(3)
O20 0.064(6) 0.035(5) 0.160(11) 0.038(6) 0.063(6) 0.016(4)
O21 0.156(5) 0.038(3) 0.048(3) 0.004(2) -0.021(3) -0.011(3)
O22 0.156(5) 0.038(3) 0.048(3) 0.004(2) -0.021(3) -0.011(3)
O23 0.065(5) 0.047(5) 0.044(4) 0.000(4) 0.025(4) 0.008(4)
O24 0.081(6) 0.061(6) 0.028(4) 0.014(4) -0.007(4) -0.025(5)
O25 0.065(5) 0.051(5) 0.048(5) -0.015(4) -0.017(4) 0.004(4)
O26 0.040(4) 0.049(5) 0.075(6) -0.026(4) 0.003(4) 0.008(4)
O27 0.059(6) 0.034(5) 0.168(11) 0.036(6) 0.064(6) 0.014(4)
O28 0.064(6) 0.034(5) 0.189(13) 0.040(7) 0.060(7) 0.014(4)
O29 0.030(6) 0.022(7) 0.021(6) -0.008(5) 0.001(5) -0.002(5)
O30 0.036(7) 0.033(8) 0.032(7) 0.003(6) 0.007(6) -0.017(6)
O31 0.027(6) 0.036(8) 0.027(6) 0.001(6) 0.010(5) -0.007(6)
O32 0.030(6) 0.033(8) 0.016(6) 0.006(5) 0.001(5) -0.001(5)
P1 0.0297(16) 0.0210(19) 0.0201(16) -0.0016(13) 0.0026(13) -0.0025(13)
Mo1 0.0405(5) 0.0238(5) 0.0294(5) 0.0014(4) 0.0039(4) -0.0001(3)
Mo2 0.0358(5) 0.0300(6) 0.0352(5) -0.0085(4) 0.0014(4) -0.0051(4)
Mo3 0.0377(5) 0.0348(6) 0.0245(4) 0.0041(4) 0.0018(3) 0.0030(4)
Mo4 0.0399(5) 0.0340(6) 0.0340(5) -0.0049(4) -0.0044(4) 0.0084(4)
Mo5 0.0438(5) 0.0401(6) 0.0380(5) -0.0017(4) 0.0075(4) -0.0160(4)
Mo6 0.0584(6) 0.0350(6) 0.0308(5) -0.0035(4) 0.0185(4) 0.0015(4)
C1 0.032(5) 0.024(6) 0.039(6) 0.004(4) -0.002(4) -0.001(4)
C2 0.027(5) 0.027(6) 0.051(6) 0.001(5) 0.006(4) -0.003(4)
C3 0.031(5) 0.035(6) 0.044(6) -0.010(5) 0.005(4) -0.006(4)
C4 0.027(5) 0.050(7) 0.027(5) -0.001(5) -0.008(4) 0.004(4)
C5 0.027(5) 0.054(7) 0.031(5) -0.008(5) -0.009(4) 0.001(5)
C6 0.030(5) 0.050(7) 0.026(5) -0.008(5) 0.003(4) 0.005(4)
C7 0.040(6) 0.047(7) 0.032(5) 0.006(5) 0.005(4) 0.011(5)
C8 0.027(5) 0.056(8) 0.036(5) 0.003(5) -0.004(4) 0.018(5)
C9 0.036(5) 0.043(7) 0.040(6) 0.013(5) 0.009(4) 0.009(5)
C10 0.039(6) 0.042(7) 0.041(6) 0.012(5) 0.009(5) 0.010(5)
C11 0.044(6) 0.042(7) 0.033(5) 0.010(5) 0.008(4) 0.010(5)
C12 0.037(5) 0.032(7) 0.057(7) -0.001(5) 0.018(5) 0.005(4)
C13 0.042(6) 0.026(6) 0.044(6) 0.009(5) 0.018(5) 0.001(4)
C14 0.034(5) 0.044(7) 0.052(7) -0.001(5) 0.016(5) 0.003(5)
C15 0.031(5) 0.041(7) 0.032(5) -0.010(5) 0.007(4) 0.005(4)
N1 0.030(4) 0.036(5) 0.040(5) 0.003(4) 0.003(4) 0.001(4)
N2 0.035(4) 0.033(5) 0.039(5) -0.005(4) 0.005(4) 0.007(4)
N3 0.031(4) 0.045(6) 0.037(5) 0.002(4) 0.005(4) 0.001(4)
N4 0.039(5) 0.042(6) 0.035(5) 0.004(4) 0.010(4) 0.009(4)
N5 0.026(4) 0.042(6) 0.042(5) -0.003(4) 0.001(4) 0.003(4)
N6 0.044(5) 0.046(6) 0.034(5) 0.005(4) 0.005(4) 0.001(4)
N7 0.032(4) 0.044(6) 0.032(4) 0.008(4) 0.008(3) 0.001(4)
N8 0.036(5) 0.041(6) 0.043(5) 0.009(4) 0.014(4) 0.003(4)
N9 0.036(5) 0.043(6) 0.041(5) 0.009(4) 0.010(4) 0.006(4)
N10 0.033(4) 0.049(6) 0.057(6) -0.001(5) 0.018(4) 0.000(4)
O1 0.032(4) 0.055(5) 0.042(4) -0.001(4) 0.009(3) 0.008(3)
O2 0.039(4) 0.054(5) 0.040(4) -0.006(4) 0.015(3) 0.006(3)
O3 0.046(4) 0.043(5) 0.049(4) -0.002(4) 0.018(4) -0.007(4)
O4 0.040(4) 0.045(5) 0.060(5) 0.005(4) 0.022(4) 0.006(4)
O5 0.026(4) 0.064(6) 0.069(6) 0.015(5) 0.010(3) 0.003(3)
O6 0.050(4) 0.027(4) 0.052(4) -0.010(3) 0.008(4) -0.006(3)
O7 0.042(4) 0.054(5) 0.050(5) -0.015(4) -0.007(4) 0.001(4)
O8 0.046(4) 0.078(6) 0.030(4) 0.011(4) -0.005(3) -0.002(4)
O9 0.058(5) 0.066(6) 0.053(5) 0.024(5) 0.013(4) 0.022(4)
O10 0.070(6) 0.035(5) 0.076(6) 0.015(4) 0.026(5) 0.011(4)

loop_
_atom_type_symbol
_atom_type_description
_atom_type_scat_dispersion_real
_atom_type_scat_dispersion_imag
_atom_type_scat_source
C C 0.0033 0.0016 'International Tables Vol C Tables 4.2.6.8 and 6.1.1.4'
H H 0.0000 0.0000 'International Tables Vol C Tables 4.2.6.8 and 6.1.1.4'
N N 0.0061 0.0033 'International Tables Vol C Tables 4.2.6.8 and 6.1.1.4'
O O 0.0106 0.0060 'International Tables Vol C Tables 4.2.6.8 and 6.1.1.4'
P P 0.1023 0.0942 'International Tables Vol C Tables 4.2.6.8 and 6.1.1.4'
Mo Mo -1.6832 0.6857 'International Tables Vol C Tables 4.2.6.8 and 6.1.1.4'
K K 0.2009 0.2494 'International Tables Vol C Tables 4.2.6.8 and 6.1.1.4'

loop_
_geom_angle_atom_site_label_1
_geom_angle_atom_site_label_2
_geom_angle_atom_site_label_3
_geom_angle
_geom_angle_site_symmetry_1
_geom_angle_site_symmetry_3
K1 O1W K1 179.3(8) 2_454 .
O3W K1 O3 88.3(5) . .
O3W K1 O2 83.1(6) . .
O3 K1 O2 76.2(3) . .
O3W K1 O4 101.0(6) . 2_454
O3 K1 O4 71.4(3) . 2_454
O2 K1 O4 147.2(4) . 2_454
O3W K1 O5 105.5(6) . 2_454
O3 K1 O5 142.0(4) . 2_454
O2 K1 O5 139.6(4) . 2_454
O4 K1 O5 71.2(3) 2_454 2_454
O3W K1 O1 94.9(5) . .
O3 K1 O1 147.6(3) . .
O2 K1 O1 72.3(3) . .
O4 K1 O1 138.6(3) 2_454 .
O5 K1 O1 67.8(3) 2_454 .
O3W K1 O1W 171.8(6) . .
O3 K1 O1W 87.0(4) . .
O2 K1 O1W 89.2(3) . .
O4 K1 O1W 83.8(4) 2_454 .
O5 K1 O1W 82.3(2) 2_454 .
O1 K1 O1W 85.5(4) . .
O3W K1 O4W 56.4(6) . 4_454
O3 K1 O4W 144.3(4) . 4_454
O2 K1 O4W 101.6(3) . 4_454
O4 K1 O4W 107.8(4) 2_454 4_454
O5 K1 O4W 57.2(3) 2_454 4_454
O1 K1 O4W 52.3(4) . 4_454
O1W K1 O4W 128.6(5) . 4_454
O3W K1 C10 105.8(5) . .
O3 K1 C10 17.7(2) . .
O2 K1 C10 76.1(3) . .
O4 K1 C10 71.4(3) 2_454 .
O5 K1 C10 134.8(3) 2_454 .
O1 K1 C10 139.6(3) . .
O1W K1 C10 69.3(4) . .
O4W K1 C10 162.0(4) 4_454 .
O3W K1 C4 101.7(6) . .
O3 K1 C4 75.3(3) . .
O2 K1 C4 18.7(2) . .
O4 K1 C4 138.7(3) 2_454 .
O5 K1 C4 133.1(3) 2_454 .
O1 K1 C4 72.5(3) . .
O1W K1 C4 70.5(2) . .
O4W K1 C4 113.5(4) 4_454 .
C10 K1 C4 69.6(3) . .
O3W K1 C13 118.1(6) . 2_454
O3 K1 C13 71.7(3) . 2_454
O2 K1 C13 140.2(3) . 2_454
O4 K1 C13 17.2(2) 2_454 2_454
O5 K1 C13 70.6(3) 2_454 2_454
O1 K1 C13 132.2(3) . 2_454
O1W K1 C13 66.6(3) . 2_454
O4W K1 C13 118.2(3) 4_454 2_454
C10 K1 C13 66.1(3) . 2_454
C4 K1 C13 126.3(3) . 2_454
Mo1 O11 Mo4 141.5(6) . .
Mo1 O12 Mo2 138.2(7) . .
Mo4 O13 Mo3 140.6(6) . .
Mo3 O16 Mo1 138.1(6) . .
Mo5 O17 Mo1 138.0(6) . .
Mo2 O18 Mo5 141.0(5) . .
Mo4 O19 Mo5 141.0(7) . 5_565
Mo6 O20 Mo2 138.8(6) . .
Mo6 O21 Mo4 139.2(7) . .
Mo5 O22 Mo6 142.4(6) . 5_565
Mo2 O27 Mo3 138.6(7) . 5_565
Mo3 O28 Mo6 137.4(6) . 5_565
P1 O29 O31 57.0(6) . 5_565
P1 O29 O32 57.1(6) . .
O31 O29 O32 95.1(9) 5_565 .
P1 O29 O30 56.1(6) . 5_565
O31 O29 O30 92.4(8) 5_565 5_565
O32 O29 O30 90.9(8) . 5_565
P1 O29 Mo1 126.3(6) . .
O31 O29 Mo1 69.4(6) 5_565 .
O32 O29 Mo1 137.9(8) . .
O30 O29 Mo1 127.3(7) 5_565 .
P1 O29 Mo3 125.0(6) . .
O31 O29 Mo3 130.8(8) 5_565 .
O32 O29 Mo3 68.0(5) . .
O30 O29 Mo3 131.8(7) 5_565 .
Mo1 O29 Mo3 92.3(4) . .
P1 O30 O29 51.8(5) . 5_565
P1 O30 O31 52.1(6) . 5_565
O29 O30 O31 87.7(8) 5_565 5_565
P1 O30 Mo4 123.6(7) . 5_565
O29 O30 Mo4 71.9(6) 5_565 5_565
O31 O30 Mo4 130.8(8) 5_565 5_565
P1 O30 Mo5 123.5(8) . .
O29 O30 Mo5 138.0(8) 5_565 .
O31 O30 Mo5 71.5(6) 5_565 .
Mo4 O30 Mo5 94.4(4) 5_565 .
P1 O30 Mo6 120.9(7) . 5_565
O29 O30 Mo6 126.0(7) 5_565 5_565
O31 O30 Mo6 133.4(8) 5_565 5_565
Mo4 O30 Mo6 93.1(5) 5_565 5_565
Mo5 O30 Mo6 93.4(4) . 5_565
P1 O31 O29 56.5(6) . 5_565
P1 O31 O32 55.6(6) . .
O29 O31 O32 94.4(8) 5_565 .
P1 O31 O30 56.0(6) . 5_565
O29 O31 O30 91.9(9) 5_565 5_565
O32 O31 O30 89.2(9) . 5_565
P1 O31 Mo1 127.6(7) . 5_565
O29 O31 Mo1 71.3(6) 5_565 5_565
O32 O31 Mo1 131.2(8) . 5_565
O30 O31 Mo1 136.1(8) 5_565 5_565
P1 O31 Mo2 123.3(7) . 5_565
O29 O31 Mo2 139.2(8) 5_565 5_565
O32 O31 Mo2 67.9(6) . 5_565
O30 O31 Mo2 122.8(8) 5_565 5_565
Mo1 O31 Mo2 92.5(5) 5_565 5_565
P1 O32 O29 54.0(6) . .
P1 O32 O31 53.2(5) . .
O29 O32 O31 91.5(8) . .
P1 O32 Mo3 125.0(7) . .
O29 O32 Mo3 71.0(6) . .
O31 O32 Mo3 139.2(8) . .
P1 O32 Mo2 123.1(6) . 5_565
O29 O32 Mo2 130.8(7) . 5_565
O31 O32 Mo2 70.2(6) . 5_565
Mo3 O32 Mo2 93.3(4) . 5_565
P1 O32 Mo6 122.0(6) . 5_565
O29 O32 Mo6 133.9(8) . 5_565
O31 O32 Mo6 123.7(8) . 5_565
Mo3 O32 Mo6 92.8(4) . 5_565
Mo2 O32 Mo6 91.8(4) 5_565 5_565
O29 P1 O29 180.0(8) . 5_565
O29 P1 O31 66.5(7) . 5_565
O29 P1 O31 113.5(7) 5_565 5_565
O29 P1 O31 113.5(7) . .
O29 P1 O31 66.5(7) 5_565 .
O31 P1 O31 180.0(5) 5_565 .
O29 P1 O32 68.9(6) . .
O29 P1 O32 111.1(6) 5_565 .
O31 P1 O32 108.8(7) 5_565 .
O31 P1 O32 71.2(7) . .
O29 P1 O32 111.1(6) . 5_565
O29 P1 O32 68.9(6) 5_565 5_565
O31 P1 O32 71.2(7) 5_565 5_565
O31 P1 O32 108.8(7) . 5_565
O32 P1 O32 180.0(3) . 5_565
O29 P1 O30 72.2(7) . 5_565
O29 P1 O30 107.8(7) 5_565 5_565
O31 P1 O30 108.1(7) 5_565 5_565
O31 P1 O30 71.9(7) . 5_565
O32 P1 O30 107.2(6) . 5_565
O32 P1 O30 72.8(6) 5_565 5_565
O29 P1 O30 107.8(7) . .
O29 P1 O30 72.2(7) 5_565 .
O31 P1 O30 71.9(7) 5_565 .
O31 P1 O30 108.1(7) . .
O32 P1 O30 72.8(6) . .
O32 P1 O30 107.2(6) 5_565 .
O30 P1 O30 180.0(9) 5_565 .
O15 Mo1 O11 101.8(5) . .
O15 Mo1 O12 102.7(5) . .
O11 Mo1 O12 95.9(4) . .
O15 Mo1 O16 99.3(5) . .
O11 Mo1 O16 86.6(3) . .
O12 Mo1 O16 156.9(5) . .
O15 Mo1 O17 101.5(5) . .
O11 Mo1 O17 155.2(5) . .
O12 Mo1 O17 87.3(3) . .
O16 Mo1 O17 81.3(3) . .
O15 Mo1 O31 161.9(5) . 5_565
O11 Mo1 O31 93.5(5) . 5_565
O12 Mo1 O31 65.9(5) . 5_565
O16 Mo1 O31 91.1(4) . 5_565
O17 Mo1 O31 65.3(4) . 5_565
O15 Mo1 O29 158.3(5) . .
O11 Mo1 O29 65.1(4) . .
O12 Mo1 O29 96.1(5) . .
O16 Mo1 O29 64.1(4) . .
O17 Mo1 O29 90.1(5) . .
O31 Mo1 O29 39.3(4) 5_565 .
O25 Mo2 O18 103.9(5) . .
O25 Mo2 O27 102.4(5) . .
O18 Mo2 O27 96.2(4) . .
O25 Mo2 O12 99.2(5) . .
O18 Mo2 O12 87.7(4) . .
O27 Mo2 O12 156.3(5) . .
O25 Mo2 O20 100.5(5) . .
O18 Mo2 O20 154.2(5) . .
O27 Mo2 O20 86.7(4) . .
O12 Mo2 O20 80.1(4) . .
O25 Mo2 O32 158.9(4) . 5_565
O18 Mo2 O32 94.3(4) . 5_565
O27 Mo2 O32 64.5(5) . 5_565
O12 Mo2 O32 92.0(4) . 5_565
O20 Mo2 O32 63.7(4) . 5_565
O25 Mo2 O31 158.1(4) . 5_565
O18 Mo2 O31 65.2(4) . 5_565
O27 Mo2 O31 97.8(5) . 5_565
O12 Mo2 O31 62.7(5) . 5_565
O20 Mo2 O31 89.0(5) . 5_565
O32 Mo2 O31 41.9(4) 5_565 5_565
O24 Mo3 O28 102.4(6) . .
O24 Mo3 O16 102.6(5) . .
O28 Mo3 O16 95.4(4) . .
O24 Mo3 O13 100.8(5) . .
O28 Mo3 O13 155.4(5) . .
O16 Mo3 O13 87.6(4) . .
O24 Mo3 O27 99.2(5) . 5_565
O28 Mo3 O27 86.9(4) . 5_565
O16 Mo3 O27 157.0(5) . 5_565
O13 Mo3 O27 81.2(4) . 5_565
O24 Mo3 O32 158.6(5) . .
O28 Mo3 O32 66.2(5) . .
O16 Mo3 O32 96.6(5) . .
O13 Mo3 O32 89.2(5) . .
O27 Mo3 O32 63.4(5) 5_565 .
O24 Mo3 O29 159.5(5) . .
O28 Mo3 O29 95.2(5) . .
O16 Mo3 O29 64.9(4) . .
O13 Mo3 O29 63.9(4) . .
O27 Mo3 O29 92.1(5) 5_565 .
O32 Mo3 O29 41.0(4) . .
O26 Mo4 O19 103.3(5) . .
O26 Mo4 O13 101.2(5) . .
O19 Mo4 O13 93.7(5) . .
O26 Mo4 O11 102.5(4) . .
O19 Mo4 O11 153.7(5) . .
O13 Mo4 O11 86.4(4) . .
O26 Mo4 O21 103.1(5) . .
O19 Mo4 O21 88.4(4) . .
O13 Mo4 O21 154.4(5) . .
O11 Mo4 O21 80.7(4) . .
O26 Mo4 O30 159.5(5) . 5_565
O19 Mo4 O30 62.9(5) . 5_565
O13 Mo4 O30 95.0(5) . 5_565
O11 Mo4 O30 90.9(4) . 5_565
O21 Mo4 O30 63.4(5) . 5_565
O14 Mo5 O22 104.1(5) . .
O14 Mo5 O17 103.7(5) . .
O22 Mo5 O17 95.5(5) . .
O14 Mo5 O19 100.2(5) . 5_565
O22 Mo5 O19 87.4(4) . 5_565
O17 Mo5 O19 154.4(5) . 5_565
O14 Mo5 O18 101.9(4) . .
O22 Mo5 O18 152.2(5) . .
O17 Mo5 O18 87.8(4) . .
O19 Mo5 O18 78.4(4) 5_565 .
O14 Mo5 O30 156.1(5) . .
O22 Mo5 O30 63.2(5) . .
O17 Mo5 O30 97.9(5) . .
O19 Mo5 O30 60.8(5) 5_565 .
O18 Mo5 O30 88.9(4) . .
O23 Mo6 O20 102.6(5) . .
O23 Mo6 O21 103.6(5) . .
O20 Mo6 O21 94.9(5) . .
O23 Mo6 O22 102.3(5) . 5_565
O20 Mo6 O22 153.8(5) . 5_565
O21 Mo6 O22 87.1(4) . 5_565
O23 Mo6 O28 99.1(5) . 5_565
O20 Mo6 O28 88.7(4) . 5_565
O21 Mo6 O28 155.6(5) . 5_565
O22 Mo6 O28 79.5(5) 5_565 5_565
O23 Mo6 O30 157.6(4) . 5_565
O20 Mo6 O30 97.1(5) . 5_565
O21 Mo6 O30 63.9(5) . 5_565
O22 Mo6 O30 60.4(4) 5_565 5_565
O28 Mo6 O30 91.8(5) 5_565 5_565
O23 Mo6 O32 157.3(4) . 5_565
O20 Mo6 O32 65.1(4) . 5_565
O21 Mo6 O32 96.6(5) . 5_565
O22 Mo6 O32 88.7(5) 5_565 5_565
O28 Mo6 O32 63.1(4) 5_565 5_565
O30 Mo6 O32 43.9(4) 5_565 5_565
O1 C1 N2 126.9(9) . .
O1 C1 N1 124.6(10) . .
N2 C1 N1 108.6(9) . .
O6 C2 N1 112.0(9) . 2_454
O6 C2 N2 107.3(8) . .
N1 C2 N2 114.6(9) 2_454 .
O6 C2 C2 115.3(6) . 2_454
N1 C2 C2 103.1(8) 2_454 2_454
N2 C2 C2 104.4(9) . 2_454
N3 C3 N2 114.4(8) . .
N3 C3 H3A 108.7 . .
N2 C3 H3A 108.7 . .
N3 C3 H3B 108.7 . .
N2 C3 H3B 108.7 . .
H3A C3 H3B 107.6 . .
O2 C4 N4 125.1(10) . .
O2 C4 N3 125.8(10) . .
N4 C4 N3 109.0(9) . .
O2 C4 K1 43.8(5) . .
N4 C4 K1 113.6(7) . .
N3 C4 K1 118.1(6) . .
O7 C5 N3 110.5(9) . .
O7 C5 N5 109.0(9) . .
N3 C5 N5 116.3(8) . .
O7 C5 C6 115.7(8) . .
N3 C5 C6 103.2(8) . .
N5 C5 C6 102.1(8) . .
O8 C6 N4 111.9(8) . .
O8 C6 N6 107.5(8) . .
N4 C6 N6 117.7(9) . .
O8 C6 C5 114.8(9) . .
N4 C6 C5 102.5(8) . .
N6 C6 C5 102.3(8) . .
O5 C7 N6 126.0(11) . .
O5 C7 N5 125.2(10) . .
N6 C7 N5 108.8(9) . .
N7 C8 N4 115.6(8) . .
N7 C8 H8A 108.4 . .
N4 C8 H8A 108.4 . .
N7 C8 H8B 108.4 . .
N4 C8 H8B 108.4 . .
H8A C8 H8B 107.4 . .
N9 C9 N6 113.9(9) . .
N9 C9 H9A 108.8 . .
N6 C9 H9A 108.8 . .
N9 C9 H9B 108.8 . .
N6 C9 H9B 108.8 . .
H9A C9 H9B 107.7 . .
O3 C10 N8 126.5(11) . .
O3 C10 N7 124.1(11) . .
N8 C10 N7 109.4(9) . .
O3 C10 K1 40.0(6) . .
N8 C10 K1 120.0(7) . .
N7 C10 K1 112.9(7) . .
O9 C11 N9 109.4(9) . .
O9 C11 N7 109.6(9) . .
N9 C11 N7 115.5(9) . .
O9 C11 C12 114.3(10) . .
N9 C11 C12 103.4(8) . .
N7 C11 C12 104.7(8) . .
O10 C12 N10 111.3(9) . .
O10 C12 N8 111.2(9) . .
N10 C12 N8 113.6(9) . .
O10 C12 C11 116.5(10) . .
N10 C12 C11 101.9(8) . .
N8 C12 C11 102.0(8) . .
O4 C13 N9 126.2(10) . .
O4 C13 N10 123.8(10) . .
N9 C13 N10 110.0(9) . .
O4 C13 K1 39.0(5) . 2_454
N9 C13 K1 118.2(7) . 2_454
N10 C13 K1 114.7(7) . 2_454
N8 C14 N10 114.4(9) . 2_454
N8 C14 H14A 108.7 . .
N10 C14 H14A 108.7 2_454 .
N8 C14 H14B 108.7 . .
N10 C14 H14B 108.7 2_454 .
H14A C14 H14B 107.6 . .
N1 C15 N5 114.0(8) 2_454 .
N1 C15 H15A 108.7 2_454 .
N5 C15 H15A 108.7 . .
N1 C15 H15B 108.7 2_454 .
N5 C15 H15B 108.7 . .
H15A C15 H15B 107.6 . .
C1 N1 C15 123.6(9) . 2_454
C1 N1 C2 111.9(8) . 2_454
C15 N1 C2 124.5(8) 2_454 2_454
C1 N2 C3 122.0(8) . .
C1 N2 C2 111.9(8) . .
C3 N2 C2 125.6(8) . .
C4 N3 C5 112.4(9) . .
C4 N3 C3 123.5(9) . .
C5 N3 C3 124.1(9) . .
C4 N4 C6 112.9(9) . .
C4 N4 C8 125.6(9) . .
C6 N4 C8 121.5(9) . .
C7 N5 C15 123.7(8) . .
C7 N5 C5 112.5(9) . .
C15 N5 C5 123.5(9) . .
C7 N6 C6 114.3(10) . .
C7 N6 C9 122.2(9) . .
C6 N6 C9 123.2(9) . .
C10 N7 C8 124.4(9) . .
C10 N7 C11 111.0(9) . .
C8 N7 C11 124.1(9) . .
C10 N8 C14 123.4(9) . .
C10 N8 C12 113.0(9) . .
C14 N8 C12 123.5(9) . .
C13 N9 C9 123.1(9) . .
C13 N9 C11 112.5(9) . .
C9 N9 C11 124.4(9) . .
C13 N10 C14 124.0(9) . 2_454
C13 N10 C12 111.9(9) . .
C14 N10 C12 123.3(10) 2_454 .
C1 O1 K1 121.1(7) . .
C4 O2 K1 117.6(6) . .
C10 O3 K1 122.3(7) . .
C13 O4 K1 123.8(7) . 2_454
C7 O5 K1 122.7(8) . 2_454
C2 O6 H6 109.5 . .
C5 O7 H7 109.5 . .
C6 O8 H8 109.5 . .
C11 O9 H9 109.5 . .
C12 O10 H10 109.5 . .

loop_
_geom_bond_atom_site_label_1
_geom_bond_atom_site_label_2
_geom_bond_distance
_geom_bond_site_symmetry_2
O1W K1 3.216(6) 2_454
O1W K1 3.216(6) .
O3W K1 2.277(15) .
O4W K1 3.339(19) 4_444
K1 O3 2.557(10) .
K1 O2 2.635(9) .
K1 O4 2.642(10) 2_454
K1 O5 2.756(11) 2_454
K1 O1 2.786(11) .
K1 O4W 3.339(19) 4_454
K1 C10 3.364(13) .
K1 C4 3.378(12) .
K1 C13 3.490(12) 2_454
O11 Mo1 1.809(8) .
O11 Mo4 1.968(9) .
O12 Mo1 1.843(8) .
O12 Mo2 1.971(9) .
O13 Mo4 1.835(8) .
O13 Mo3 1.954(8) .
O14 Mo5 1.668(13) .
O15 Mo1 1.645(9) .
O16 Mo3 1.845(8) .
O16 Mo1 1.969(8) .
O17 Mo5 1.820(10) .
O17 Mo1 1.981(8) .
O18 Mo2 1.806(8) .
O18 Mo5 1.976(8) .
O19 Mo4 1.806(10) .
O19 Mo5 1.974(10) 5_565
O20 Mo6 1.818(9) .
O20 Mo2 1.982(8) .
O21 Mo6 1.820(10) .
O21 Mo4 1.976(9) .
O22 Mo5 1.797(9) .
O22 Mo6 1.981(10) 5_565
O23 Mo6 1.655(7) .
O24 Mo3 1.649(7) .
O25 Mo2 1.662(8) .
O26 Mo4 1.640(8) .
O27 Mo2 1.823(9) .
O27 Mo3 1.986(9) 5_565
O28 Mo3 1.825(9) .
O28 Mo6 1.998(10) 5_565
O29 P1 1.493(12) .
O29 O31 1.641(17) 5_565
O29 O32 1.721(18) .
O29 O30 1.809(17) 5_565
O29 Mo1 2.456(12) .
O29 Mo3 2.483(11) .
O30 P1 1.576(13) .
O30 O29 1.809(17) 5_565
O30 O31 1.81(2) 5_565
O30 Mo4 2.422(14) 5_565
O30 Mo5 2.436(12) .
O30 Mo6 2.480(13) 5_565
O31 P1 1.502(13) .
O31 O29 1.641(17) 5_565
O31 O32 1.776(17) .
O31 O30 1.81(2) 5_565
O31 Mo1 2.427(14) 5_565
O31 Mo2 2.504(13) 5_565
O32 P1 1.549(12) .
O32 Mo3 2.434(12) .
O32 Mo2 2.467(13) 5_565
O32 Mo6 2.485(12) 5_565
P1 O29 1.493(12) 5_565
P1 O31 1.502(13) 5_565
P1 O32 1.549(12) 5_565
P1 O30 1.576(13) 5_565
Mo1 O31 2.427(14) 5_565
Mo2 O32 2.467(13) 5_565
Mo2 O31 2.504(13) 5_565
Mo3 O27 1.986(9) 5_565
Mo4 O30 2.422(14) 5_565
Mo5 O19 1.974(10) 5_565
Mo6 O22 1.981(10) 5_565
Mo6 O28 1.998(10) 5_565
Mo6 O30 2.480(13) 5_565
Mo6 O32 2.485(12) 5_565
C1 O1 1.220(12) .
C1 N2 1.366(13) .
C1 N1 1.404(12) .
C2 O6 1.382(12) .
C2 N1 1.441(13) 2_454
C2 N2 1.447(12) .
C2 C2 1.56(2) 2_454
C3 N3 1.442(14) .
C3 N2 1.444(13) .
C3 H3A 0.9800 .
C3 H3B 0.9800 .
C4 O2 1.221(12) .
C4 N4 1.360(14) .
C4 N3 1.380(14) .
C5 O7 1.401(12) .
C5 N3 1.418(13) .
C5 N5 1.447(12) .
C5 C6 1.598(16) .
C6 O8 1.410(12) .
C6 N4 1.429(13) .
C6 N6 1.433(13) .
C7 O5 1.225(13) .
C7 N6 1.338(14) .
C7 N5 1.377(15) .
C8 N7 1.398(14) .
C8 N4 1.459(14) .
C8 H8A 0.9800 .
C8 H8B 0.9800 .
C9 N9 1.424(14) .
C9 N6 1.484(15) .
C9 H9A 0.9800 .
C9 H9B 0.9800 .
C10 O3 1.210(13) .
C10 N8 1.381(15) .
C10 N7 1.395(14) .
C11 O9 1.383(13) .
C11 N9 1.431(13) .
C11 N7 1.453(13) .
C11 C12 1.595(16) .
C12 O10 1.343(13) .
C12 N10 1.456(13) .
C12 N8 1.459(13) .
C13 O4 1.243(12) .
C13 N9 1.356(14) .
C13 N10 1.366(14) .
C13 K1 3.490(12) 2_454
C14 N8 1.428(14) .
C14 N10 1.434(14) 2_454
C14 H14A 0.9800 .
C14 H14B 0.9800 .
C15 N1 1.441(12) 2_454
C15 N5 1.444(13) .
C15 H15A 0.9800 .
C15 H15B 0.9800 .
N1 C15 1.441(12) 2_454
N1 C2 1.441(13) 2_454
N10 C14 1.434(14) 2_454
O4 K1 2.642(10) 2_454
O5 K1 2.756(11) 2_454
O6 H6 0.8300 .
O7 H7 0.8300 .
O8 H8 0.8300 .
O9 H9 0.8300 .
O10 H10 0.8300 .

loop_
_platon_squeeze_void_nr
_platon_squeeze_void_average_x
_platon_squeeze_void_average_y
_platon_squeeze_void_average_z
_platon_squeeze_void_volume
_platon_squeeze_void_count_electrons
_platon_squeeze_void_content
1 0.000 0.000 0.000 214 79 ' '
2 1.000 0.000 0.500 214 79 ' '
3 0.500 0.500 0.500 214 79 ' '
4 0.500 0.500 1.000 214 79 ' '
